data_1573007
loop_
_publ_author_name
'Mo, Xuechao'
'Chen, Guohao'
'Li, Yulan'
'Xiao, Biao'
'Chen, Xuefeng'
'Yin, Xiaojun'
'Yang, Chuluo'

_publ_section_title
;
 Enhanced chiroptical activity for narrow deep-blue emission in axial
 chiral frameworks <i>via</i> three-dimensional interlocking.
;
_journal_issue 42
_journal_name_full 'Chemical science'
_journal_page_first 17663
_journal_page_last 17670
_journal_paper_doi 10.1039/d4sc05056h
_journal_volume 15
_journal_year 2024
_chemical_absolute_configuration ad
_chemical_formula_moiety '2(C H2 Cl2), C40 H26 N2'
_chemical_formula_sum 'C42 H30 Cl4 N2'
_chemical_formula_weight 704.48
_space_group_crystal_system orthorhombic
_space_group_IT_number 19
_space_group_name_Hall 'P 2ac 2ab'
_space_group_name_H-M_alt 'P 21 21 21'
_atom_sites_solution_hydrogens geom
_atom_sites_solution_primary dual
_audit_creation_date 2023-05-25
_audit_creation_method
;
Olex2 1.5
(compiled 2022.04.07 svn.rca3783a0 for OlexSys, GUI svn.r6498)
;
_audit_update_record
;
2024-07-23 deposited with the CCDC.	2024-10-04 downloaded from the CCDC.
;
_cell_angle_alpha 90
_cell_angle_beta 90
_cell_angle_gamma 90
_cell_formula_units_Z 4
_cell_length_a 7.8033(8)
_cell_length_b 11.2205(12)
_cell_length_c 38.855(4)
_cell_measurement_reflns_used 9905
_cell_measurement_temperature 170.00
_cell_measurement_theta_max 60.327
_cell_measurement_theta_min 3.567
_cell_volume 3402.0(6)
_computing_cell_refinement 'SAINT V8.40B (Bruker Nano, Inc., 2019)'
_computing_data_collection 'Bruker Instrument Service vV6.2.14'
_computing_data_reduction 'SAINT V8.40B (Bruker Nano, Inc., 2019)'
_computing_molecular_graphics 'Olex2 1.5 (Dolomanov et al., 2009)'
_computing_publication_material 'Olex2 1.5 (Dolomanov et al., 2009)'
_computing_structure_refinement 'SHELXL 2019/2 (Sheldrick, 2015)'
_computing_structure_solution 'SHELXT 2018/2 (Sheldrick, 2018)'
_diffrn_ambient_temperature 170.00
_diffrn_measured_fraction_theta_full 0.999
_diffrn_measured_fraction_theta_max 0.997
_diffrn_measurement_device_type 'Bruker D8 Venture'
_diffrn_measurement_method '\w and \f scans'
_diffrn_radiation_type GaK\a
_diffrn_radiation_wavelength 1.34139
_diffrn_reflns_av_R_equivalents 0.0865
_diffrn_reflns_av_unetI/netI 0.0592
_diffrn_reflns_Laue_measured_fraction_full 0.999
_diffrn_reflns_Laue_measured_fraction_max 0.997
_diffrn_reflns_limit_h_max 10
_diffrn_reflns_limit_h_min -10
_diffrn_reflns_limit_k_max 14
_diffrn_reflns_limit_k_min -14
_diffrn_reflns_limit_l_max 50
_diffrn_reflns_limit_l_min -50
_diffrn_reflns_number 50325
_diffrn_reflns_point_group_measured_fraction_full 0.998
_diffrn_reflns_point_group_measured_fraction_max 0.994
_diffrn_reflns_theta_full 53.594
_diffrn_reflns_theta_max 60.919
_diffrn_reflns_theta_min 3.567
_diffrn_source_current 3.57
_diffrn_source_power 0.24954300000000001
_diffrn_source_voltage 69.9
_exptl_absorpt_coefficient_mu 2.267
_exptl_absorpt_correction_T_max 0.7519
_exptl_absorpt_correction_T_min 0.5528
_exptl_absorpt_correction_type multi-scan
_exptl_absorpt_process_details
;
SADABS-2016/2 (Bruker,2016/2) was used for absorption correction.
wR2(int) was 0.1760 before and 0.1180 after correction.
The Ratio of minimum to maximum transmission is 0.7352.
The \l/2 correction factor is Not present.
;
_exptl_crystal_colour colourless
_exptl_crystal_colour_primary colourless
_exptl_crystal_density_diffrn 1.375
_exptl_crystal_description plate
_exptl_crystal_F_000 1456
_exptl_crystal_size_max 0.16
_exptl_crystal_size_mid 0.12
_exptl_crystal_size_min 0.06
_refine_diff_density_max 0.867
_refine_diff_density_min -0.901
_refine_diff_density_rms 0.067
_refine_ls_abs_structure_details
;
 Refined as an inversion twin.
;
_refine_ls_abs_structure_Flack 0.03(3)
_refine_ls_extinction_method none
_refine_ls_goodness_of_fit_ref 1.065
_refine_ls_hydrogen_treatment constr
_refine_ls_matrix_type full
_refine_ls_number_parameters 434
_refine_ls_number_reflns 7833
_refine_ls_number_restraints 0
_refine_ls_restrained_S_all 1.065
_refine_ls_R_factor_all 0.0748
_refine_ls_R_factor_gt 0.0611
_refine_ls_shift/su_max 0.001
_refine_ls_shift/su_mean 0.000
_refine_ls_structure_factor_coef Fsqd
_refine_ls_weighting_details 'w=1/[\s^2^(Fo^2^)+(0.0728P)^2^+2.1627P] where P=(Fo^2^+2Fc^2^)/3'
_refine_ls_weighting_scheme calc
_refine_ls_wR_factor_gt 0.1502
_refine_ls_wR_factor_ref 0.1596
_reflns_Friedel_coverage 0.757
_reflns_Friedel_fraction_full 0.996
_reflns_Friedel_fraction_max 0.991
_reflns_number_gt 6411
_reflns_number_total 7833
_reflns_threshold_expression 'I > 2\s(I)'
_cod_data_source_file d4sc05056h2.cif
_cod_data_source_block 230523_s_bcz_ph_0519_0m
_cod_database_code 1573007
_shelx_shelxl_version_number 2019/2
_shelx_space_group_comment
;
The symmetry employed for this shelxl refinement is uniquely defined
by the following loop, which should always be used as a source of
symmetry information in preference to the above space-group names.
They are only intended as comments.
;
_shelx_estimated_absorpt_t_max 0.876
_shelx_estimated_absorpt_t_min 0.713
_olex2_refinement_description
;
1. Twinned data refinement
 Scales: 0.97(3)
 0.03(3)
2. Fixed Uiso
 At 1.2 times of:
  All C(H) groups, All C(H,H) groups
3.a Secondary CH2 refined with riding coordinates:
 C41(H41A,H41B), C42(H42A,H42B), C33(H33A,H33B), C40(H40A,H40B)
3.b Aromatic/amide H refined with riding coordinates:
 C1(H1), C2(H2), C3(H3), C4(H4), C12(H12), C13(H13), C14(H14), C15(H15),
 C16(H16), C17(H17), C18(H18), C19(H19), C20(H20), C26(H26), C29(H29), C30(H30),
  C31(H31), C32(H32), C35(H35), C36(H36), C37(H37), C38(H38)
;
_olex2_submission_special_instructions 'No special instructions were received'

loop_
_space_group_symop_operation_xyz
'x, y, z'
'-x+1/2, -y, z+1/2'
'-x, y+1/2, -z+1/2'
'x+1/2, -y+1/2, -z'

loop_
_atom_site_label
_atom_site_type_symbol
_atom_site_fract_x
_atom_site_fract_y
_atom_site_fract_z
_atom_site_U_iso_or_equiv
_atom_site_adp_type
_atom_site_occupancy
_atom_site_site_symmetry_order
_atom_site_calc_flag
_atom_site_refinement_flags_posn
_atom_site_refinement_flags_adp
_atom_site_refinement_flags_occupancy
_atom_site_disorder_assembly
_atom_site_disorder_group
Cl3 Cl 0.32235(17) 0.77848(12) 0.59150(3) 0.0505(3) Uani 1 1 d . . . . .
Cl4 Cl 0.2694(3) 0.97766(17) 0.63841(7) 0.1065(8) Uani 1 1 d . . . . .
C41 C 0.3944(9) 0.9146(6) 0.60724(18) 0.0679(18) Uani 1 1 d . . . . .
H41A H 0.511160 0.903358 0.616651 0.081 Uiso 1 1 calc R U . . .
H41B H 0.403142 0.971080 0.587752 0.081 Uiso 1 1 calc R U . . .
Cl5 Cl 1.0793(3) 0.5396(4) 0.72057(7) 0.1395(13) Uani 1 1 d . . . . .
Cl6 Cl 0.8152(3) 0.5243(2) 0.77272(4) 0.0874(6) Uani 1 1 d . . . . .
C42 C 0.8639(8) 0.5278(8) 0.72907(16) 0.0734(19) Uani 1 1 d . . . . .
H42A H 0.819780 0.454194 0.718176 0.088 Uiso 1 1 calc R U . . .
H42B H 0.803944 0.596232 0.718410 0.088 Uiso 1 1 calc R U . . .
N1 N 0.8695(4) 0.7595(3) 0.59590(8) 0.0266(7) Uani 1 1 d . . . . .
N2 N 0.7007(4) 0.4625(3) 0.63321(8) 0.0257(7) Uani 1 1 d . . . . .
C1 C 0.6903(6) 0.9759(4) 0.53788(11) 0.0325(9) Uani 1 1 d . . . . .
H1 H 0.641526 0.974623 0.515482 0.039 Uiso 1 1 calc R U . . .
C2 C 0.6995(6) 1.0811(4) 0.55618(12) 0.0379(10) Uani 1 1 d . . . . .
H2 H 0.659125 1.153029 0.546170 0.045 Uiso 1 1 calc R U . . .
C3 C 0.7678(6) 1.0820(4) 0.58924(13) 0.0411(11) Uani 1 1 d . . . . .
H3 H 0.773163 1.155351 0.601425 0.049 Uiso 1 1 calc R U . . .
C4 C 0.8283(6) 0.9796(4) 0.60499(11) 0.0336(9) Uani 1 1 d . . . . .
H4 H 0.874232 0.981567 0.627626 0.040 Uiso 1 1 calc R U . . .
C5 C 0.8193(5) 0.8735(3) 0.58636(10) 0.0274(8) Uani 1 1 d . . . . .
C6 C 0.7535(5) 0.8715(4) 0.55266(10) 0.0279(8) Uani 1 1 d . . . . .
C7 C 0.7653(5) 0.7499(3) 0.54096(10) 0.0254(8) Uani 1 1 d . . . . .
C8 C 0.8401(5) 0.6819(3) 0.56819(9) 0.0246(8) Uani 1 1 d . . . . .
C9 C 0.8699(5) 0.5607(3) 0.56515(10) 0.0236(8) Uani 1 1 d . . . . .
C10 C 0.8231(5) 0.5059(3) 0.53319(9) 0.0243(7) Uani 1 1 d . . . . .
C11 C 0.7437(5) 0.5732(4) 0.50627(10) 0.0260(8) Uani 1 1 d . . . . .
C12 C 0.7165(5) 0.6964(4) 0.51052(10) 0.0265(8) Uani 1 1 d . . . . .
H12 H 0.665260 0.742002 0.492680 0.032 Uiso 1 1 calc R U . . .
C13 C 0.6884(6) 0.5148(4) 0.47570(10) 0.0335(9) Uani 1 1 d . . . . .
H13 H 0.633150 0.559306 0.458114 0.040 Uiso 1 1 calc R U . . .
C14 C 0.7141(6) 0.3952(4) 0.47141(11) 0.0381(10) Uani 1 1 d . . . . .
H14 H 0.675446 0.357142 0.451000 0.046 Uiso 1 1 calc R U . . .
C15 C 0.7971(6) 0.3285(4) 0.49693(11) 0.0349(10) Uani 1 1 d . . . . .
H15 H 0.817653 0.245954 0.493372 0.042 Uiso 1 1 calc R U . . .
C16 C 0.8492(5) 0.3816(4) 0.52712(11) 0.0292(8) Uani 1 1 d . . . . .
H16 H 0.903612 0.334574 0.544273 0.035 Uiso 1 1 calc R U . . .
C17 C 1.2245(5) 0.4912(4) 0.55995(10) 0.0281(8) Uani 1 1 d . . . . .
H17 H 1.179795 0.553647 0.546093 0.034 Uiso 1 1 calc R U . . .
C18 C 1.3870(5) 0.4504(4) 0.55391(11) 0.0330(9) Uani 1 1 d . . . . .
H18 H 1.454082 0.485491 0.536213 0.040 Uiso 1 1 calc R U . . .
C19 C 1.4556(5) 0.3565(4) 0.57376(12) 0.0348(10) Uani 1 1 d . . . . .
H19 H 1.567808 0.327756 0.569166 0.042 Uiso 1 1 calc R U . . .
C20 C 1.3605(5) 0.3068(4) 0.59961(12) 0.0328(9) Uani 1 1 d . . . . .
H20 H 1.407591 0.243459 0.612796 0.039 Uiso 1 1 calc R U . . .
C21 C 1.1936(5) 0.3480(4) 0.60705(10) 0.0271(8) Uani 1 1 d . . . . .
C22 C 1.1209(5) 0.4419(4) 0.58664(10) 0.0256(8) Uani 1 1 d . . . . .
C23 C 0.9498(5) 0.4829(3) 0.59194(10) 0.0236(7) Uani 1 1 d . . . . .
C24 C 0.8634(5) 0.4366(3) 0.62012(10) 0.0250(8) Uani 1 1 d . . . . .
C25 C 0.9338(5) 0.3403(4) 0.64010(10) 0.0266(8) Uani 1 1 d . . . . .
C26 C 1.0946(5) 0.2972(4) 0.63346(10) 0.0294(8) Uani 1 1 d . . . . .
H26 H 1.139196 0.233143 0.646689 0.035 Uiso 1 1 calc R U . . .
C27 C 0.8030(6) 0.3057(4) 0.66476(10) 0.0300(9) Uani 1 1 d . . . . .
C28 C 0.6641(5) 0.3830(4) 0.65964(10) 0.0283(8) Uani 1 1 d . . . . .
C29 C 0.5150(6) 0.3723(4) 0.67901(11) 0.0347(10) Uani 1 1 d . . . . .
H29 H 0.421845 0.425729 0.675907 0.042 Uiso 1 1 calc R U . . .
C30 C 0.5072(7) 0.2815(5) 0.70289(12) 0.0448(12) Uani 1 1 d . . . . .
H30 H 0.405865 0.271647 0.716149 0.054 Uiso 1 1 calc R U . . .
C31 C 0.6442(8) 0.2040(5) 0.70804(13) 0.0493(13) Uani 1 1 d . . . . .
H31 H 0.635077 0.142544 0.724770 0.059 Uiso 1 1 calc R U . . .
C32 C 0.7924(7) 0.2152(4) 0.68919(11) 0.0411(11) Uani 1 1 d . . . . .
H32 H 0.885691 0.162286 0.692760 0.049 Uiso 1 1 calc R U . . .
C33 C 0.5951(5) 0.5679(3) 0.62683(10) 0.0252(8) Uani 1 1 d . . . . .
H33A H 0.473025 0.543970 0.626495 0.030 Uiso 1 1 calc R U . . .
H33B H 0.623640 0.600480 0.603848 0.030 Uiso 1 1 calc R U . . .
C34 C 0.6194(6) 0.6650(4) 0.65355(10) 0.0299(9) Uani 1 1 d . . . . .
C35 C 0.4848(7) 0.6842(4) 0.67682(12) 0.0420(11) Uani 1 1 d . . . . .
H35 H 0.382518 0.638780 0.674847 0.050 Uiso 1 1 calc R U . . .
C36 C 0.4992(9) 0.7688(5) 0.70266(14) 0.0577(16) Uani 1 1 d . . . . .
H36 H 0.406873 0.780613 0.718221 0.069 Uiso 1 1 calc R U . . .
C37 C 0.6448(9) 0.8352(5) 0.70599(13) 0.0578(16) Uani 1 1 d . . . . .
H37 H 0.654795 0.892168 0.723974 0.069 Uiso 1 1 calc R U . . .
C38 C 0.7788(8) 0.8186(4) 0.68271(12) 0.0449(12) Uani 1 1 d . . . . .
H38 H 0.880337 0.864600 0.685075 0.054 Uiso 1 1 calc R U . . .
C39 C 0.7670(6) 0.7359(4) 0.65605(10) 0.0313(9) Uani 1 1 d . . . . .
C40 C 0.9160(5) 0.7281(4) 0.63124(10) 0.0290(8) Uani 1 1 d . . . . .
H40A H 1.008083 0.782251 0.639165 0.035 Uiso 1 1 calc R U . . .
H40B H 0.961965 0.645907 0.631533 0.035 Uiso 1 1 calc R U . . .

loop_
_atom_site_aniso_label
_atom_site_aniso_U_11
_atom_site_aniso_U_22
_atom_site_aniso_U_33
_atom_site_aniso_U_23
_atom_site_aniso_U_13
_atom_site_aniso_U_12
Cl3 0.0512(7) 0.0483(7) 0.0519(7) 0.0030(6) -0.0031(6) 0.0048(6)
Cl4 0.1001(14) 0.0582(10) 0.161(2) -0.0380(12) 0.0664(14) -0.0159(10)
C41 0.069(4) 0.065(4) 0.069(4) -0.016(3) 0.021(3) -0.026(3)
Cl5 0.0724(12) 0.243(4) 0.1025(17) -0.020(2) 0.0166(12) -0.0265(19)
Cl6 0.0906(12) 0.1112(15) 0.0603(9) -0.0010(10) 0.0037(9) -0.0230(12)
C42 0.071(4) 0.100(5) 0.049(3) -0.001(4) -0.011(3) 0.000(4)
N1 0.0318(16) 0.0228(16) 0.0251(16) -0.0018(13) 0.0014(13) -0.0009(13)
N2 0.0246(15) 0.0263(16) 0.0262(15) 0.0020(13) 0.0010(13) 0.0013(13)
C1 0.038(2) 0.028(2) 0.032(2) 0.0050(17) 0.0021(17) 0.0021(18)
C2 0.045(2) 0.023(2) 0.046(2) 0.0041(19) 0.004(2) 0.0033(19)
C3 0.049(3) 0.022(2) 0.052(3) -0.005(2) 0.002(2) -0.0046(19)
C4 0.041(2) 0.0226(19) 0.037(2) -0.0037(17) -0.0010(19) -0.0042(18)
C5 0.0291(19) 0.0232(19) 0.0298(19) 0.0024(16) 0.0024(16) -0.0025(16)
C6 0.0297(19) 0.0253(19) 0.0287(19) 0.0028(16) 0.0045(15) -0.0048(17)
C7 0.0263(18) 0.0232(19) 0.0266(18) 0.0049(15) 0.0025(15) 0.0013(15)
C8 0.0285(18) 0.0248(19) 0.0205(17) 0.0012(15) 0.0013(15) -0.0031(16)
C9 0.0235(17) 0.0230(18) 0.0243(17) 0.0017(15) 0.0044(14) 0.0000(14)
C10 0.0237(17) 0.0233(19) 0.0258(17) 0.0017(15) 0.0045(14) -0.0019(15)
C11 0.0255(18) 0.030(2) 0.0229(18) 0.0019(15) 0.0037(14) -0.0023(16)
C12 0.0274(18) 0.029(2) 0.0230(17) 0.0037(15) 0.0019(15) 0.0037(16)
C13 0.038(2) 0.036(2) 0.0265(19) -0.0029(17) -0.0013(17) -0.0013(19)
C14 0.045(3) 0.040(2) 0.030(2) -0.0104(19) 0.0004(18) -0.003(2)
C15 0.043(2) 0.027(2) 0.035(2) -0.0077(18) 0.0083(19) -0.0013(19)
C16 0.032(2) 0.025(2) 0.0305(19) -0.0012(16) 0.0027(16) 0.0015(17)
C17 0.0271(19) 0.028(2) 0.0292(19) -0.0048(16) -0.0003(15) -0.0005(16)
C18 0.0274(19) 0.036(2) 0.035(2) -0.0097(19) 0.0054(17) -0.0016(17)
C19 0.0212(18) 0.038(2) 0.045(2) -0.016(2) 0.0026(17) 0.0022(17)
C20 0.030(2) 0.028(2) 0.041(2) -0.0082(18) -0.0054(17) 0.0059(17)
C21 0.0272(18) 0.0231(19) 0.0311(19) -0.0049(16) -0.0035(16) 0.0027(16)
C22 0.0277(18) 0.0230(19) 0.0261(18) -0.0047(16) 0.0006(15) -0.0016(15)
C23 0.0275(18) 0.0191(17) 0.0242(18) -0.0028(15) -0.0010(14) 0.0019(14)
C24 0.0276(19) 0.0210(18) 0.0264(18) -0.0028(15) -0.0029(15) 0.0010(15)
C25 0.032(2) 0.0228(19) 0.0253(18) 0.0008(16) -0.0024(15) 0.0014(16)
C26 0.034(2) 0.0232(19) 0.031(2) 0.0022(16) -0.0041(17) 0.0051(17)
C27 0.036(2) 0.028(2) 0.0265(19) 0.0008(16) 0.0019(17) 0.0004(17)
C28 0.031(2) 0.028(2) 0.0258(18) -0.0003(16) 0.0017(16) -0.0032(17)
C29 0.035(2) 0.036(2) 0.033(2) -0.0003(19) 0.0052(18) -0.0023(19)
C30 0.050(3) 0.050(3) 0.035(2) 0.007(2) 0.014(2) -0.006(2)
C31 0.070(4) 0.039(3) 0.038(2) 0.014(2) 0.012(2) 0.000(3)
C32 0.053(3) 0.035(2) 0.035(2) 0.010(2) 0.003(2) 0.006(2)
C33 0.0249(17) 0.0266(19) 0.0243(17) 0.0036(16) 0.0027(15) 0.0047(16)
C34 0.041(2) 0.024(2) 0.0248(18) 0.0019(16) 0.0024(16) 0.0089(17)
C35 0.049(3) 0.037(3) 0.040(2) 0.002(2) 0.014(2) 0.011(2)
C36 0.084(4) 0.047(3) 0.042(3) -0.002(2) 0.029(3) 0.015(3)
C37 0.100(5) 0.039(3) 0.034(2) -0.015(2) 0.014(3) -0.001(3)
C38 0.071(3) 0.034(2) 0.029(2) -0.0047(19) 0.001(2) -0.003(2)
C39 0.044(2) 0.026(2) 0.0230(18) 0.0016(16) -0.0018(17) 0.0023(18)
C40 0.035(2) 0.0255(19) 0.0264(19) -0.0033(16) -0.0061(16) 0.0005(17)

loop_
_atom_type_symbol
_atom_type_description
_atom_type_scat_dispersion_real
_atom_type_scat_dispersion_imag
_atom_type_scat_source
C C 0.0137 0.0067 'International Tables Vol C Tables 4.2.6.8 and 6.1.1.4'
H H 0.0000 0.0000 'International Tables Vol C Tables 4.2.6.8 and 6.1.1.4'
Cl Cl 0.3281 0.5435 'International Tables Vol C Tables 4.2.6.8 and 6.1.1.4'
N N 0.0241 0.0134 'International Tables Vol C Tables 4.2.6.8 and 6.1.1.4'

loop_
_geom_angle_atom_site_label_1
_geom_angle_atom_site_label_2
_geom_angle_atom_site_label_3
_geom_angle
_geom_angle_site_symmetry_1
_geom_angle_site_symmetry_3
_geom_angle_publ_flag
Cl3 C41 H41A 108.4 . . ?
Cl3 C41 H41B 108.4 . . ?
Cl4 C41 Cl3 115.4(4) . . ?
Cl4 C41 H41A 108.4 . . ?
Cl4 C41 H41B 108.4 . . ?
H41A C41 H41B 107.5 . . ?
Cl5 C42 Cl6 113.8(4) . . ?
Cl5 C42 H42A 108.8 . . ?
Cl5 C42 H42B 108.8 . . ?
Cl6 C42 H42A 108.8 . . ?
Cl6 C42 H42B 108.8 . . ?
H42A C42 H42B 107.7 . . ?
C5 N1 C8 108.7(3) . . ?
C5 N1 C40 122.8(3) . . ?
C8 N1 C40 127.7(3) . . ?
C24 N2 C33 128.1(3) . . ?
C28 N2 C24 108.8(3) . . ?
C28 N2 C33 121.9(3) . . ?
C2 C1 H1 120.4 . . ?
C2 C1 C6 119.2(4) . . ?
C6 C1 H1 120.4 . . ?
C1 C2 H2 119.9 . . ?
C1 C2 C3 120.2(4) . . ?
C3 C2 H2 119.9 . . ?
C2 C3 H3 118.9 . . ?
C4 C3 C2 122.2(4) . . ?
C4 C3 H3 118.9 . . ?
C3 C4 H4 121.2 . . ?
C3 C4 C5 117.5(4) . . ?
C5 C4 H4 121.2 . . ?
N1 C5 C4 129.3(4) . . ?
N1 C5 C6 109.7(3) . . ?
C4 C5 C6 121.0(4) . . ?
C1 C6 C5 119.9(4) . . ?
C1 C6 C7 133.5(4) . . ?
C5 C6 C7 106.6(4) . . ?
C8 C7 C6 107.4(3) . . ?
C12 C7 C6 131.6(4) . . ?
C12 C7 C8 121.0(4) . . ?
N1 C8 C7 107.7(3) . . ?
C9 C8 N1 130.3(4) . . ?
C9 C8 C7 122.0(3) . . ?
C8 C9 C10 116.9(3) . . ?
C8 C9 C23 125.7(3) . . ?
C10 C9 C23 117.3(3) . . ?
C11 C10 C9 121.2(3) . . ?
C16 C10 C9 121.7(4) . . ?
C16 C10 C11 117.1(4) . . ?
C12 C11 C10 119.8(4) . . ?
C12 C11 C13 120.3(4) . . ?
C13 C11 C10 119.9(4) . . ?
C7 C12 C11 119.1(4) . . ?
C7 C12 H12 120.5 . . ?
C11 C12 H12 120.5 . . ?
C11 C13 H13 119.7 . . ?
C14 C13 C11 120.6(4) . . ?
C14 C13 H13 119.7 . . ?
C13 C14 H14 119.8 . . ?
C13 C14 C15 120.4(4) . . ?
C15 C14 H14 119.8 . . ?
C14 C15 H15 119.7 . . ?
C16 C15 C14 120.5(4) . . ?
C16 C15 H15 119.7 . . ?
C10 C16 H16 119.3 . . ?
C15 C16 C10 121.4(4) . . ?
C15 C16 H16 119.3 . . ?
C18 C17 H17 119.3 . . ?
C18 C17 C22 121.3(4) . . ?
C22 C17 H17 119.3 . . ?
C17 C18 H18 119.7 . . ?
C17 C18 C19 120.5(4) . . ?
C19 C18 H18 119.7 . . ?
C18 C19 H19 120.0 . . ?
C20 C19 C18 120.0(4) . . ?
C20 C19 H19 120.0 . . ?
C19 C20 H20 119.4 . . ?
C19 C20 C21 121.2(4) . . ?
C21 C20 H20 119.4 . . ?
C20 C21 C22 119.5(4) . . ?
C26 C21 C20 121.6(4) . . ?
C26 C21 C22 118.9(4) . . ?
C17 C22 C21 117.5(3) . . ?
C17 C22 C23 120.6(4) . . ?
C23 C22 C21 121.8(4) . . ?
C22 C23 C9 118.6(3) . . ?
C24 C23 C9 124.5(3) . . ?
C24 C23 C22 116.6(3) . . ?
N2 C24 C25 107.8(3) . . ?
C23 C24 N2 130.6(3) . . ?
C23 C24 C25 121.5(3) . . ?
C24 C25 C27 106.7(3) . . ?
C26 C25 C24 120.8(4) . . ?
C26 C25 C27 132.4(4) . . ?
C21 C26 H26 120.0 . . ?
C25 C26 C21 119.9(4) . . ?
C25 C26 H26 120.0 . . ?
C28 C27 C25 106.5(3) . . ?
C32 C27 C25 133.3(4) . . ?
C32 C27 C28 120.1(4) . . ?
N2 C28 C27 110.0(3) . . ?
N2 C28 C29 128.8(4) . . ?
C29 C28 C27 121.1(4) . . ?
C28 C29 H29 121.1 . . ?
C30 C29 C28 117.7(4) . . ?
C30 C29 H29 121.1 . . ?
C29 C30 H30 119.2 . . ?
C29 C30 C31 121.6(5) . . ?
C31 C30 H30 119.2 . . ?
C30 C31 H31 119.6 . . ?
C32 C31 C30 120.8(4) . . ?
C32 C31 H31 119.6 . . ?
C27 C32 H32 120.6 . . ?
C31 C32 C27 118.7(5) . . ?
C31 C32 H32 120.6 . . ?
N2 C33 H33A 108.9 . . ?
N2 C33 H33B 108.9 . . ?
N2 C33 C34 113.2(3) . . ?
H33A C33 H33B 107.7 . . ?
C34 C33 H33A 108.9 . . ?
C34 C33 H33B 108.9 . . ?
C35 C34 C33 117.3(4) . . ?
C39 C34 C33 123.8(4) . . ?
C39 C34 C35 118.9(4) . . ?
C34 C35 H35 119.6 . . ?
C36 C35 C34 120.7(5) . . ?
C36 C35 H35 119.6 . . ?
C35 C36 H36 119.7 . . ?
C37 C36 C35 120.7(5) . . ?
C37 C36 H36 119.7 . . ?
C36 C37 H37 120.4 . . ?
C36 C37 C38 119.3(5) . . ?
C38 C37 H37 120.4 . . ?
C37 C38 H38 119.3 . . ?
C39 C38 C37 121.4(5) . . ?
C39 C38 H38 119.3 . . ?
C34 C39 C40 123.7(4) . . ?
C38 C39 C34 118.9(4) . . ?
C38 C39 C40 117.4(4) . . ?
N1 C40 C39 113.2(3) . . ?
N1 C40 H40A 108.9 . . ?
N1 C40 H40B 108.9 . . ?
C39 C40 H40A 108.9 . . ?
C39 C40 H40B 108.9 . . ?
H40A C40 H40B 107.8 . . ?

loop_
_geom_bond_atom_site_label_1
_geom_bond_atom_site_label_2
_geom_bond_distance
_geom_bond_site_symmetry_2
_geom_bond_publ_flag
Cl3 C41 1.738(6) . ?
Cl4 C41 1.709(7) . ?
C41 H41A 0.9900 . ?
C41 H41B 0.9900 . ?
Cl5 C42 1.718(7) . ?
Cl6 C42 1.738(7) . ?
C42 H42A 0.9900 . ?
C42 H42B 0.9900 . ?
N1 C5 1.389(5) . ?
N1 C8 1.404(5) . ?
N1 C40 1.463(5) . ?
N2 C24 1.398(5) . ?
N2 C28 1.390(5) . ?
N2 C33 1.463(5) . ?
C1 H1 0.9500 . ?
C1 C2 1.379(6) . ?
C1 C6 1.395(6) . ?
C2 H2 0.9500 . ?
C2 C3 1.391(7) . ?
C3 H3 0.9500 . ?
C3 C4 1.385(6) . ?
C4 H4 0.9500 . ?
C4 C5 1.395(6) . ?
C5 C6 1.407(6) . ?
C6 C7 1.442(6) . ?
C7 C8 1.429(5) . ?
C7 C12 1.380(5) . ?
C8 C9 1.384(5) . ?
C9 C10 1.433(5) . ?
C9 C23 1.494(5) . ?
C10 C11 1.431(5) . ?
C10 C16 1.430(5) . ?
C11 C12 1.408(6) . ?
C11 C13 1.424(6) . ?
C12 H12 0.9500 . ?
C13 H13 0.9500 . ?
C13 C14 1.366(6) . ?
C14 H14 0.9500 . ?
C14 C15 1.401(7) . ?
C15 H15 0.9500 . ?
C15 C16 1.377(6) . ?
C16 H16 0.9500 . ?
C17 H17 0.9500 . ?
C17 C18 1.368(6) . ?
C17 C22 1.427(6) . ?
C18 H18 0.9500 . ?
C18 C19 1.411(7) . ?
C19 H19 0.9500 . ?
C19 C20 1.367(7) . ?
C20 H20 0.9500 . ?
C20 C21 1.412(6) . ?
C21 C22 1.436(6) . ?
C21 C26 1.405(6) . ?
C22 C23 1.428(5) . ?
C23 C24 1.387(5) . ?
C24 C25 1.440(5) . ?
C25 C26 1.369(6) . ?
C25 C27 1.452(6) . ?
C26 H26 0.9500 . ?
C27 C28 1.402(6) . ?
C27 C32 1.393(6) . ?
C28 C29 1.391(6) . ?
C29 H29 0.9500 . ?
C29 C30 1.379(7) . ?
C30 H30 0.9500 . ?
C30 C31 1.393(8) . ?
C31 H31 0.9500 . ?
C31 C32 1.375(7) . ?
C32 H32 0.9500 . ?
C33 H33A 0.9900 . ?
C33 H33B 0.9900 . ?
C33 C34 1.517(6) . ?
C34 C35 1.403(6) . ?
C34 C39 1.402(6) . ?
C35 H35 0.9500 . ?
C35 C36 1.386(8) . ?
C36 H36 0.9500 . ?
C36 C37 1.365(9) . ?
C37 H37 0.9500 . ?
C37 C38 1.395(8) . ?
C38 H38 0.9500 . ?
C38 C39 1.394(6) . ?
C39 C40 1.513(6) . ?
C40 H40A 0.9900 . ?
C40 H40B 0.9900 . ?

loop_
_geom_torsion_atom_site_label_1
_geom_torsion_atom_site_label_2
_geom_torsion_atom_site_label_3
_geom_torsion_atom_site_label_4
_geom_torsion
_geom_torsion_site_symmetry_1
_geom_torsion_site_symmetry_2
_geom_torsion_site_symmetry_3
_geom_torsion_site_symmetry_4
_geom_torsion_publ_flag
N1 C5 C6 C1 178.2(4) . . . . ?
N1 C5 C6 C7 -0.4(5) . . . . ?
N1 C8 C9 C10 179.2(4) . . . . ?
N1 C8 C9 C23 -2.2(6) . . . . ?
N2 C24 C25 C26 -178.8(4) . . . . ?
N2 C24 C25 C27 2.6(4) . . . . ?
N2 C28 C29 C30 176.9(4) . . . . ?
N2 C33 C34 C35 -108.3(4) . . . . ?
N2 C33 C34 C39 72.0(5) . . . . ?
C1 C2 C3 C4 0.0(7) . . . . ?
C1 C6 C7 C8 -178.8(4) . . . . ?
C1 C6 C7 C12 0.0(8) . . . . ?
C2 C1 C6 C5 2.5(6) . . . . ?
C2 C1 C6 C7 -179.3(4) . . . . ?
C2 C3 C4 C5 0.3(7) . . . . ?
C3 C4 C5 N1 -179.7(4) . . . . ?
C3 C4 C5 C6 0.9(6) . . . . ?
C4 C5 C6 C1 -2.3(6) . . . . ?
C4 C5 C6 C7 179.1(4) . . . . ?
C5 N1 C8 C7 -1.4(4) . . . . ?
C5 N1 C8 C9 179.6(4) . . . . ?
C5 N1 C40 C39 66.1(5) . . . . ?
C5 C6 C7 C8 -0.5(4) . . . . ?
C5 C6 C7 C12 178.3(4) . . . . ?
C6 C1 C2 C3 -1.3(7) . . . . ?
C6 C7 C8 N1 1.2(4) . . . . ?
C6 C7 C8 C9 -179.8(3) . . . . ?
C6 C7 C12 C11 -179.7(4) . . . . ?
C7 C8 C9 C10 0.3(5) . . . . ?
C7 C8 C9 C23 178.9(3) . . . . ?
C8 N1 C5 C4 -178.3(4) . . . . ?
C8 N1 C5 C6 1.2(4) . . . . ?
C8 N1 C40 C39 -102.5(4) . . . . ?
C8 C7 C12 C11 -1.0(6) . . . . ?
C8 C9 C10 C11 -2.2(5) . . . . ?
C8 C9 C10 C16 179.6(4) . . . . ?
C8 C9 C23 C22 -106.9(4) . . . . ?
C8 C9 C23 C24 80.4(5) . . . . ?
C9 C10 C11 C12 2.4(5) . . . . ?
C9 C10 C11 C13 -175.9(3) . . . . ?
C9 C10 C16 C15 177.1(4) . . . . ?
C9 C23 C24 N2 -10.8(6) . . . . ?
C9 C23 C24 C25 164.5(4) . . . . ?
C10 C9 C23 C22 71.7(5) . . . . ?
C10 C9 C23 C24 -101.0(4) . . . . ?
C10 C11 C12 C7 -0.8(6) . . . . ?
C10 C11 C13 C14 -1.6(6) . . . . ?
C11 C10 C16 C15 -1.2(6) . . . . ?
C11 C13 C14 C15 -0.7(7) . . . . ?
C12 C7 C8 N1 -177.8(3) . . . . ?
C12 C7 C8 C9 1.3(6) . . . . ?
C12 C11 C13 C14 -179.9(4) . . . . ?
C13 C11 C12 C7 177.5(4) . . . . ?
C13 C14 C15 C16 2.0(7) . . . . ?
C14 C15 C16 C10 -1.0(7) . . . . ?
C16 C10 C11 C12 -179.2(4) . . . . ?
C16 C10 C11 C13 2.5(5) . . . . ?
C17 C18 C19 C20 -1.0(6) . . . . ?
C17 C22 C23 C9 11.6(5) . . . . ?
C17 C22 C23 C24 -175.1(3) . . . . ?
C18 C17 C22 C21 0.2(6) . . . . ?
C18 C17 C22 C23 -178.1(4) . . . . ?
C18 C19 C20 C21 -0.2(6) . . . . ?
C19 C20 C21 C22 1.4(6) . . . . ?
C19 C20 C21 C26 179.7(4) . . . . ?
C20 C21 C22 C17 -1.4(5) . . . . ?
C20 C21 C22 C23 176.9(4) . . . . ?
C20 C21 C26 C25 179.4(4) . . . . ?
C21 C22 C23 C9 -166.6(3) . . . . ?
C21 C22 C23 C24 6.6(5) . . . . ?
C22 C17 C18 C19 1.0(6) . . . . ?
C22 C21 C26 C25 -2.2(6) . . . . ?
C22 C23 C24 N2 176.4(4) . . . . ?
C22 C23 C24 C25 -8.3(5) . . . . ?
C23 C9 C10 C11 179.1(3) . . . . ?
C23 C9 C10 C16 0.8(5) . . . . ?
C23 C24 C25 C26 5.0(6) . . . . ?
C23 C24 C25 C27 -173.7(3) . . . . ?
C24 N2 C28 C27 1.2(4) . . . . ?
C24 N2 C28 C29 -177.2(4) . . . . ?
C24 N2 C33 C34 -93.3(4) . . . . ?
C24 C25 C26 C21 0.6(6) . . . . ?
C24 C25 C27 C28 -1.8(4) . . . . ?
C24 C25 C27 C32 175.7(5) . . . . ?
C25 C27 C28 N2 0.4(5) . . . . ?
C25 C27 C28 C29 179.0(4) . . . . ?
C25 C27 C32 C31 -177.5(5) . . . . ?
C26 C21 C22 C17 -179.8(4) . . . . ?
C26 C21 C22 C23 -1.5(6) . . . . ?
C26 C25 C27 C28 179.7(4) . . . . ?
C26 C25 C27 C32 -2.7(8) . . . . ?
C27 C25 C26 C21 178.8(4) . . . . ?
C27 C28 C29 C30 -1.4(7) . . . . ?
C28 N2 C24 C23 173.4(4) . . . . ?
C28 N2 C24 C25 -2.4(4) . . . . ?
C28 N2 C33 C34 73.0(5) . . . . ?
C28 C27 C32 C31 -0.2(7) . . . . ?
C28 C29 C30 C31 1.1(7) . . . . ?
C29 C30 C31 C32 -0.3(9) . . . . ?
C30 C31 C32 C27 -0.1(8) . . . . ?
C32 C27 C28 N2 -177.5(4) . . . . ?
C32 C27 C28 C29 1.0(6) . . . . ?
C33 N2 C24 C23 -18.8(6) . . . . ?
C33 N2 C24 C25 165.4(3) . . . . ?
C33 N2 C28 C27 -167.4(3) . . . . ?
C33 N2 C28 C29 14.2(6) . . . . ?
C33 C34 C35 C36 178.0(4) . . . . ?
C33 C34 C39 C38 -176.9(4) . . . . ?
C33 C34 C39 C40 3.2(6) . . . . ?
C34 C35 C36 C37 0.0(8) . . . . ?
C34 C39 C40 N1 62.7(5) . . . . ?
C35 C34 C39 C38 3.4(6) . . . . ?
C35 C34 C39 C40 -176.5(4) . . . . ?
C35 C36 C37 C38 1.0(9) . . . . ?
C36 C37 C38 C39 0.2(8) . . . . ?
C37 C38 C39 C34 -2.5(7) . . . . ?
C37 C38 C39 C40 177.4(5) . . . . ?
C38 C39 C40 N1 -117.2(4) . . . . ?
C39 C34 C35 C36 -2.3(7) . . . . ?
C40 N1 C5 C4 11.2(7) . . . . ?
C40 N1 C5 C6 -169.4(4) . . . . ?
C40 N1 C8 C7 168.5(4) . . . . ?
C40 N1 C8 C9 -10.5(7) . . . . ?

loop_
_twin_individual_id
_twin_individual_mass_fraction_refined
1 0.97(3)
2 0.03(3)
